data_4120692
loop_
_publ_author_name
'Chen, Jing'
'Zhang, Qian-Fan'
'Bonaccorso, Timary A.'
'Williard, Paul G.'
'Wang, Lai-Sheng'

_publ_section_title
;
 Controlling gold nanoclusters by diphospine ligands.
;
_journal_issue 1
_journal_name_full 'Journal of the American Chemical Society'
_journal_page_first 92
_journal_page_last 95
_journal_paper_doi 10.1021/ja411061e
_journal_volume 136
_journal_year 2014
_chemical_formula_sum 'C96 H108 Au11 P6'
_chemical_formula_weight 3614.27
_chemical_name_common lsw30jun13a
_space_group_crystal_system triclinic
_space_group_IT_number 2
_space_group_name_Hall '-P 1'
_space_group_name_H-M_alt 'P -1'
_symmetry_space_group_name_Hall '-P 1'
_symmetry_space_group_name_H-M 'P -1'
_atom_sites_solution_hydrogens geom
_cell_angle_alpha 82.130(3)
_cell_angle_beta 73.244(3)
_cell_angle_gamma 64.983(3)
_cell_formula_units_Z 2
_cell_length_a 15.493(4)
_cell_length_b 17.157(4)
_cell_length_c 21.556(5)
_cell_measurement_temperature 123.(2)
_cell_volume 4971(2)
_computing_structure_refinement 'SHELXL-2013 (Sheldrick, 2013)'
_diffrn_ambient_temperature 123.(2)
_diffrn_measured_fraction_theta_full 0.997
_diffrn_measured_fraction_theta_max 0.997
_diffrn_radiation_wavelength 0.77490
_diffrn_reflns_av_R_equivalents 0.1215
_diffrn_reflns_limit_h_max 19
_diffrn_reflns_limit_h_min -19
_diffrn_reflns_limit_k_max 21
_diffrn_reflns_limit_k_min -21
_diffrn_reflns_limit_l_max 26
_diffrn_reflns_limit_l_min -26
_diffrn_reflns_number 51286
_diffrn_reflns_theta_full 28.97
_diffrn_reflns_theta_max 28.97
_diffrn_reflns_theta_min 1.68
_exptl_absorpt_coefficient_mu 20.185
_exptl_absorpt_correction_T_max 0.91
_exptl_absorpt_correction_T_min 0.51
_exptl_absorpt_correction_type multi-scan
_exptl_absorpt_process_details 'SADABS V2012/1 (Bruker AXS Inc.)'
_exptl_crystal_colour 'metallic dark bronze'
_exptl_crystal_density_diffrn 2.415
_exptl_crystal_density_method 'not measured'
_exptl_crystal_description plate
_exptl_crystal_F_000 3286
_exptl_crystal_size_max 0.030
_exptl_crystal_size_mid 0.025
_exptl_crystal_size_min 0.005
_refine_diff_density_max 2.940
_refine_diff_density_min -3.273
_refine_ls_extinction_method none
_refine_ls_goodness_of_fit_ref 0.979
_refine_ls_hydrogen_treatment constr
_refine_ls_matrix_type full
_refine_ls_number_parameters 1018
_refine_ls_number_reflns 20278
_refine_ls_number_restraints 328
_refine_ls_restrained_S_all 0.976
_refine_ls_R_factor_all 0.1545
_refine_ls_R_factor_gt 0.0880
_refine_ls_shift/su_max 0.095
_refine_ls_shift/su_mean 0.002
_refine_ls_structure_factor_coef Fsqd
_refine_ls_weighting_details 'w=1/[\s^2^(Fo^2^)+(0.0983P)^2^] where P=(Fo^2^+2Fc^2^)/3'
_refine_ls_weighting_scheme calc
_refine_ls_wR_factor_gt 0.2253
_refine_ls_wR_factor_ref 0.2768
_reflns_number_gt 10532
_reflns_number_total 20278
_reflns_threshold_expression 'I > 2\s(I)'
_cod_data_source_file ja411061e_si_001.cif
_cod_data_source_block I
_cod_original_cell_volume 4971.(2)
_cod_database_code 4120692

loop_
_space_group_symop_operation_xyz
'x, y, z'
'-x, -y, -z'

loop_
_atom_site_type_symbol
_atom_site_label
_atom_site_fract_x
_atom_site_fract_y
_atom_site_fract_z
_atom_site_U_iso_or_equiv
_atom_site_adp_type
_atom_site_calc_flag
_atom_site_refinement_flags_adp
_atom_site_refinement_flags_posn
_atom_site_occupancy
Au Au1 0.00202(7) 0.42508(6) 0.14623(4) 0.0470(2) Uani d U . 1
Au Au2 -0.10790(8) 0.53799(7) 0.24141(4) 0.0576(3) Uani d U . 1
Au Au3 0.10672(8) 0.48205(7) 0.19150(4) 0.0599(3) Uani d U . 1
Au Au4 0.01803(12) 0.31236(11) 0.24277(6) 0.0985(5) Uani d U . 1
Au Au5 0.18552(8) 0.31035(7) 0.11787(5) 0.0644(3) Uani d U . 1
Au Au6 0.11830(9) 0.49470(8) 0.05977(5) 0.0669(3) Uani d U . 1
Au Au7 -0.09447(10) 0.58901(7) 0.11031(5) 0.0715(3) Uani d U . 1
Au Au8 -0.00818(9) 0.28635(7) 0.11320(5) 0.0625(3) Uani d U . 1
Au Au9 0.11963(8) 0.54417(7) -0.06249(5) 0.0591(3) Uani d U . 1
Au Au10 -0.08677(9) 0.63129(8) -0.01302(5) 0.0713(3) Uani d U . 1
Au Au11 0.17624(7) 0.57371(7) -0.19853(5) 0.0584(3) Uani d U . 1
C C1 -0.155(2) 0.6686(19) 0.3710(11) 0.075(6) Uani d U . 1
C C2 -0.189(3) 0.750(2) 0.3956(14) 0.104(11) Uani d U . 1
H H2 -0.2451 0.7957 0.3851 0.125 Uiso calc U R 1
C C3 -0.143(3) 0.764(2) 0.4349(14) 0.108(12) Uani d U . 1
H H3 -0.1695 0.8185 0.4537 0.13 Uiso calc U R 1
C C4 -0.060(3) 0.703(2) 0.4485(14) 0.088(8) Uani d U . 1
H H4 -0.0257 0.716 0.4728 0.106 Uiso calc U R 1
C C5 -0.027(3) 0.622(2) 0.4257(14) 0.081(7) Uani d U . 1
H H5 0.025 0.5753 0.4391 0.098 Uiso calc U R 1
C C6 -0.069(2) 0.6085(17) 0.3854(11) 0.061(5) Uani d U . 1
H H6 -0.0382 0.5544 0.3647 0.073 Uiso calc U R 1
C C7 -0.299(2) 0.607(3) 0.3791(13) 0.107(8) Uani d U . 1
C C8 -0.296(3) 0.525(4) 0.3881(16) 0.136(13) Uani d U . 1
H H8 -0.246 0.48 0.3604 0.163 Uiso calc U R 1
C C9 -0.358(4) 0.510(5) 0.4327(17) 0.193(18) Uani d U . 1
H H9 -0.3719 0.4699 0.4157 0.232 Uiso calc U R 1
C C10 -0.409(5) 0.522(7) 0.485(3) 0.28(3) Uani d U . 1
H H10 -0.4245 0.4866 0.5204 0.333 Uiso calc U R 1
C C11 -0.444(3) 0.634(6) 0.472(2) 0.25(2) Uani d U . 1
H H11 -0.5066 0.6728 0.4943 0.295 Uiso calc U R 1
C C12 -0.376(3) 0.666(5) 0.426(2) 0.209(19) Uani d U . 1
H H12 -0.3827 0.7232 0.4266 0.251 Uiso calc U R 1
C C13 0.280(3) 0.260(3) -0.2806(19) 0.118(13) Uani d U . 1
H H13A 0.3208 0.2154 -0.3143 0.142 Uiso calc U R 1
H H13B 0.3261 0.2695 -0.2617 0.142 Uiso calc U R 1
C C14 0.223(4) 0.230(3) -0.234(2) 0.145(17) Uani d U . 1
H H14A 0.1803 0.2211 -0.2563 0.174 Uiso calc U R 1
H H14B 0.1801 0.2788 -0.2052 0.174 Uiso calc U R 1
C C15 0.253(3) 0.144(3) -0.1841(18) 0.110(10) Uani d U . 1
H H15A 0.1941 0.1362 -0.1566 0.132 Uiso calc U R 1
H H15B 0.2986 0.0905 -0.2084 0.132 Uiso calc U R 1
C C16 0.301(3) 0.167(2) -0.146(2) 0.113(11) Uani d U . 1
H H16A 0.2546 0.2197 -0.1221 0.135 Uiso calc U R 1
H H16B 0.3578 0.1776 -0.175 0.135 Uiso calc U R 1
C C17 0.338(3) 0.093(3) -0.0986(13) 0.136(14) Uani d U . 1
H H17A 0.3914 0.0437 -0.1245 0.164 Uiso calc U R 1
H H17B 0.3672 0.1113 -0.0718 0.164 Uiso calc U R 1
C C18 0.267(2) 0.0581(19) -0.0530(12) 0.085(8) Uani d U . 1
H H18A 0.247 0.0277 -0.0784 0.102 Uiso calc U R 1
H H18B 0.3014 0.0157 -0.0228 0.102 Uiso calc U R 1
C C19 0.177(2) 0.1256(19) -0.0148(15) 0.088(9) Uani d U . 1
H H19A 0.1392 0.1648 -0.0446 0.106 Uiso calc U R 1
H H19B 0.1971 0.1597 0.0074 0.106 Uiso calc U R 1
C C20 0.113(2) 0.0906(18) 0.0343(13) 0.077(6) Uani d U . 1
H H20A 0.1488 0.0582 0.0672 0.092 Uiso calc U R 1
H H20B 0.1032 0.0488 0.0126 0.092 Uiso calc U R 1
C C21 -0.071(2) 0.1058(15) 0.1401(12) 0.058(5) Uani d U . 1
C C22 -0.046(2) 0.0200(15) 0.1330(13) 0.067(6) Uani d U . 1
H H22 0.0049 -0.0102 0.0969 0.08 Uiso calc U R 1
C C23 -0.095(2) -0.0224(18) 0.1795(16) 0.082(8) Uani d U . 1
H H23 -0.0822 -0.0807 0.1739 0.098 Uiso calc U R 1
C C24 -0.162(2) 0.020(2) 0.2319(16) 0.083(7) Uani d U . 1
H H24 -0.1942 -0.0101 0.2631 0.1 Uiso calc U R 1
C C25 -0.185(2) 0.103(2) 0.2429(16) 0.082(8) Uani d U . 1
H H25 -0.23 0.1298 0.2819 0.098 Uiso calc U R 1
C C26 -0.139(2) 0.1499(18) 0.1932(12) 0.070(7) Uani d U . 1
H H26 -0.1558 0.2093 0.1975 0.084 Uiso calc U R 1
C C27 -0.074(2) 0.1940(17) 0.0134(14) 0.070(6) Uani d U . 1
C C28 -0.057(2) 0.2498(17) -0.0349(13) 0.066(6) Uani d U . 1
H H28 -0.0201 0.28 -0.0306 0.079 Uiso calc U R 1
C C29 -0.090(2) 0.2644(18) -0.0888(13) 0.078(7) Uani d U . 1
H H29 -0.0783 0.3054 -0.1207 0.093 Uiso calc U R 1
C C30 -0.144(3) 0.216(2) -0.0966(16) 0.092(9) Uani d U . 1
H H30 -0.1638 0.2214 -0.1352 0.111 Uiso calc U R 1
C C31 -0.165(2) 0.1610(16) -0.0464(14) 0.077(7) Uani d U . 1
H H31 -0.2035 0.1314 -0.0484 0.093 Uiso calc U R 1
C C32 -0.126(2) 0.1507(15) 0.0078(15) 0.073(7) Uani d U . 1
H H32 -0.1372 0.1115 0.0415 0.087 Uiso calc U R 1
C C33 0.154(2) 0.6347(17) 0.2612(12) 0.066(5) Uani d U . 1
C C34 0.202(3) 0.672(2) 0.2786(15) 0.090(8) Uani d U . 1
H H34 0.2677 0.6365 0.2798 0.108 Uiso calc U R 1
C C35 0.167(4) 0.752(2) 0.2944(19) 0.125(12) Uani d U . 1
H H35 0.2075 0.7753 0.3041 0.15 Uiso calc U R 1
C C36 0.071(4) 0.801(2) 0.2963(14) 0.113(11) Uani d U . 1
H H36 0.0438 0.8586 0.3113 0.136 Uiso calc U R 1
C C37 0.010(3) 0.772(2) 0.2769(18) 0.116(11) Uani d U . 1
H H37 -0.0556 0.8073 0.2741 0.139 Uiso calc U R 1
C C38 0.055(2) 0.6883(19) 0.2632(14) 0.081(7) Uani d U . 1
H H38 0.0168 0.6625 0.2538 0.098 Uiso calc U R 1
C C39 0.2236(18) 0.4596(15) 0.3125(12) 0.055(5) Uani d U . 1
C C40 0.1750(19) 0.4059(19) 0.3385(14) 0.073(7) Uani d U . 1
H H40 0.1304 0.402 0.318 0.087 Uiso calc U R 1
C C41 0.192(3) 0.358(2) 0.3947(13) 0.085(9) Uani d U . 1
H H41 0.1605 0.3195 0.4118 0.102 Uiso calc U R 1
C C42 0.252(3) 0.366(2) 0.4240(13) 0.091(10) Uani d U . 1
H H42 0.261 0.3358 0.4636 0.109 Uiso calc U R 1
C C43 0.300(2) 0.4178(18) 0.3963(16) 0.076(7) Uani d U . 1
H H43 0.3463 0.419 0.4163 0.091 Uiso calc U R 1
C C44 0.286(2) 0.4668(18) 0.3436(13) 0.065(6) Uani d U . 1
H H44 0.3181 0.505 0.3281 0.078 Uiso calc U R 1
C C45 0.329(2) 0.500(2) 0.1830(17) 0.095(8) Uani d U . 1
H H45A 0.3667 0.5131 0.2069 0.114 Uiso calc U R 1
H H45B 0.3637 0.4386 0.1712 0.114 Uiso calc U R 1
C C46 0.321(3) 0.5607(19) 0.1167(19) 0.122(15) Uani d U . 1
H H46A 0.2802 0.5495 0.0945 0.147 Uiso calc U R 1
H H46B 0.2887 0.622 0.129 0.147 Uiso calc U R 1
C C47 0.403(3) 0.547(3) 0.0790(17) 0.110(12) Uani d U . 1
H H47A 0.4301 0.4904 0.0589 0.132 Uiso calc U R 1
H H47B 0.4488 0.5474 0.1026 0.132 Uiso calc U R 1
C C48 0.390(4) 0.618(3) 0.0272(14) 0.133(16) Uani d U . 1
H H48A 0.4549 0.6199 0.0068 0.159 Uiso calc U R 1
H H48B 0.3457 0.6734 0.0485 0.159 Uiso calc U R 1
C C49 0.348(4) 0.608(3) -0.0264(17) 0.143(19) Uani d U . 1
H H49A 0.2766 0.6233 -0.0092 0.172 Uiso calc U R 1
H H49B 0.3798 0.5468 -0.0394 0.172 Uiso calc U R 1
C C50 0.366(2) 0.6664(19) -0.0879(11) 0.070(7) Uani d U . 1
H H50A 0.3388 0.7265 -0.0737 0.084 Uiso calc U R 1
H H50B 0.4381 0.6482 -0.1061 0.084 Uiso calc U R 1
C C51 0.322(2) 0.6641(19) -0.1404(12) 0.065(6) Uani d U . 1
H H51A 0.3181 0.7145 -0.1698 0.078 Uiso calc U R 1
H H51B 0.2542 0.6679 -0.121 0.078 Uiso calc U R 1
C C52 0.383(2) 0.5811(19) -0.1796(13) 0.068(6) Uani d U . 1
H H52A 0.3912 0.5313 -0.1492 0.082 Uiso calc U R 1
H H52B 0.45 0.5797 -0.2005 0.082 Uiso calc U R 1
C C53 0.428(2) 0.467(2) -0.2797(13) 0.072(5) Uani d U . 1
C C54 0.428(3) 0.387(3) -0.249(2) 0.133(16) Uani d U . 1
H H54 0.3815 0.3896 -0.2087 0.16 Uiso calc U R 1
C C55 0.488(3) 0.311(3) -0.273(2) 0.121(11) Uani d U . 1
H H55 0.4766 0.2607 -0.2579 0.146 Uiso calc U R 1
C C56 0.572(3) 0.308(3) -0.323(2) 0.133(14) Uani d U . 1
H H56 0.627 0.2546 -0.3334 0.16 Uiso calc U R 1
C C57 0.575(3) 0.389(3) -0.360(2) 0.123(12) Uani d U . 1
H H57 0.621 0.3891 -0.4001 0.147 Uiso calc U R 1
C C58 0.509(3) 0.456(3) -0.332(2) 0.123(14) Uani d U . 1
H H58 0.5156 0.5081 -0.3484 0.148 Uiso calc U R 1
C C59 0.340(2) 0.6506(19) -0.3010(11) 0.064(5) Uani d U . 1
C C60 0.273(2) 0.685(2) -0.3374(13) 0.089(9) Uani d U . 1
H H60 0.2178 0.6705 -0.3282 0.107 Uiso calc U R 1
C C61 0.285(3) 0.743(3) -0.3885(15) 0.106(12) Uani d U . 1
H H61 0.2412 0.7651 -0.4156 0.128 Uiso calc U R 1
C C62 0.362(3) 0.767(3) -0.3987(16) 0.103(11) Uani d U . 1
H H62 0.3682 0.8095 -0.4306 0.123 Uiso calc U R 1
C C63 0.427(3) 0.732(3) -0.3654(15) 0.103(11) Uani d U . 1
H H63 0.4817 0.7471 -0.3751 0.124 Uiso calc U R 1
C C64 0.419(2) 0.674(2) -0.3174(15) 0.076(7) Uani d U . 1
H H64 0.4687 0.6494 -0.2944 0.091 Uiso calc U R 1
C C65 0.421(2) 0.215(2) 0.1416(14) 0.069(6) Uani d U . 1
C C66 0.502(4) 0.142(3) 0.146(3) 0.23(4) Uani d U . 1
H H66 0.5153 0.092 0.1242 0.272 Uiso calc U R 1
C C67 0.571(3) 0.138(2) 0.1840(19) 0.110(14) Uani d U . 1
H H67 0.6364 0.0947 0.1772 0.132 Uiso calc U R 1
C C68 0.535(2) 0.196(3) 0.2263(14) 0.095(11) Uani d U . 1
H H68 0.5712 0.1929 0.2562 0.114 Uiso calc U R 1
C C69 0.444(3) 0.264(2) 0.2294(16) 0.097(11) Uani d U . 1
H H69 0.4207 0.3095 0.2588 0.116 Uiso calc U R 1
C C70 0.388(2) 0.2663(19) 0.1902(12) 0.065(6) Uani d U . 1
H H70 0.3216 0.3073 0.1986 0.079 Uiso calc U R 1
C C71 0.412(2) 0.249(2) 0.0096(14) 0.071(6) Uani d U . 1
C C72 0.510(3) 0.216(4) -0.017(2) 0.17(3) Uani d U . 1
H H72 0.5512 0.1732 0.0076 0.201 Uiso calc U R 1
C C73 0.551(3) 0.237(4) -0.071(3) 0.15(2) Uani d U . 1
H H73 0.6206 0.2063 -0.0857 0.185 Uiso calc U R 1
C C74 0.508(3) 0.298(2) -0.109(2) 0.122(14) Uani d U . 1
H H74 0.54 0.3214 -0.1463 0.146 Uiso calc U R 1
C C75 0.407(3) 0.323(3) -0.085(2) 0.16(2) Uani d U . 1
H H75 0.3663 0.3618 -0.1113 0.187 Uiso calc U R 1
C C76 0.363(3) 0.296(3) -0.0279(17) 0.129(17) Uani d U . 1
H H76 0.2936 0.3145 -0.0162 0.154 Uiso calc U R 1
C C77 0.371(2) 0.1053(17) 0.0813(12) 0.066(5) Uani d U . 1
H H77A 0.3519 0.1005 0.0424 0.079 Uiso calc U R 1
H H77B 0.4426 0.0696 0.0742 0.079 Uiso calc U R 1
C C78 0.314(3) 0.067(2) 0.1421(15) 0.110(12) Uani d U . 1
H H78A 0.3258 0.0778 0.1822 0.132 Uiso calc U R 1
H H78B 0.2418 0.0965 0.1459 0.132 Uiso calc U R 1
C C79 0.346(3) -0.027(2) 0.135(2) 0.121(13) Uani d U . 1
H H79A 0.4186 -0.0547 0.1296 0.145 Uiso calc U R 1
H H79B 0.3331 -0.0361 0.0951 0.145 Uiso calc U R 1
C C80 0.297(4) -0.071(3) 0.192(2) 0.145(14) Uani d U . 1
H H80A 0.3333 -0.134 0.1879 0.174 Uiso calc U R 1
H H80B 0.3023 -0.055 0.2331 0.174 Uiso calc U R 1
C C81 0.197(3) -0.048(3) 0.1961(18) 0.119(12) Uani d U . 1
H H81A 0.1901 -0.102 0.1915 0.143 Uiso calc U R 1
H H81B 0.1818 -0.0117 0.1576 0.143 Uiso calc U R 1
C C82 0.105(5) 0.003(3) 0.2623(14) 0.18(2) Uani d U . 1
H H82A 0.051 -0.0144 0.2666 0.219 Uiso calc U R 1
H H82B 0.1319 -0.0204 0.3006 0.219 Uiso calc U R 1
C C83 0.070(5) 0.078(3) 0.2670(15) 0.18(3) Uani d U . 1
H H83A 0.0298 0.1003 0.235 0.212 Uiso calc U R 1
H H83B 0.125 0.0966 0.251 0.212 Uiso calc U R 1
C C84 0.006(2) 0.128(2) 0.3282(14) 0.080(6) Uani d U . 1
H H84A 0.0193 0.09 0.3663 0.096 Uiso calc U R 1
H H84B -0.0641 0.1464 0.3294 0.096 Uiso calc U R 1
C C85 -0.054(2) 0.279(2) 0.4094(13) 0.074(6) Uani d U . 1
C C86 -0.093(2) 0.237(2) 0.4577(13) 0.085(8) Uani d U . 1
H H86 -0.0797 0.1783 0.4548 0.102 Uiso calc U R 1
C C87 -0.161(3) 0.288(2) 0.5183(14) 0.092(10) Uani d U . 1
H H87 -0.1916 0.2629 0.5546 0.11 Uiso calc U R 1
C C88 -0.174(3) 0.366(2) 0.5183(18) 0.099(10) Uani d U . 1
H H88 -0.2172 0.3995 0.5553 0.119 Uiso calc U R 1
C C89 -0.132(3) 0.404(2) 0.4708(17) 0.096(10) Uani d U . 1
H H89 -0.1398 0.461 0.4761 0.116 Uiso calc U R 1
C C90 -0.076(3) 0.364(2) 0.4136(16) 0.087(8) Uani d U . 1
H H90 -0.0519 0.3947 0.3775 0.104 Uiso calc U R 1
C C91 0.151(2) 0.179(2) 0.3507(14) 0.078(7) Uani d U . 1
C C92 0.233(3) 0.179(3) 0.3065(19) 0.101(10) Uani d U . 1
H H92 0.2268 0.2071 0.2658 0.121 Uiso calc U R 1
C C93 0.322(3) 0.143(3) 0.318(3) 0.16(2) Uani d U . 1
H H93 0.3789 0.132 0.2824 0.194 Uiso calc U R 1
C C94 0.334(4) 0.120(8) 0.380(4) 0.52(11) Uani d U . 1
H H94 0.3861 0.1189 0.3957 0.628 Uiso calc U R 1
C C95 0.249(3) 0.098(3) 0.418(2) 0.133(15) Uani d U . 1
H H95 0.2588 0.0541 0.4505 0.159 Uiso calc U R 1
C C96 0.160(3) 0.138(2) 0.4071(14) 0.094(9) Uani d U . 1
H H96 0.103 0.1368 0.4391 0.113 Uiso calc U R 1
P P1 -0.2099(6) 0.6387(6) 0.3194(4) 0.082(2) Uani d U . 1
P P2 -0.0124(6) 0.1686(4) 0.0783(3) 0.0630(16) Uani d U . 1
P P3 0.1990(5) 0.5210(4) 0.2372(3) 0.0572(15) Uani d U . 1
P P4 0.3332(5) 0.5679(5) -0.2417(3) 0.0648(17) Uani d U . 1
P P5 0.3493(6) 0.2165(5) 0.0888(4) 0.0687(17) Uani d U . 1
P P6 0.0293(7) 0.2255(6) 0.3337(3) 0.078(2) Uani d U . 1

loop_
_atom_site_aniso_label
_atom_site_aniso_U_11
_atom_site_aniso_U_22
_atom_site_aniso_U_33
_atom_site_aniso_U_12
_atom_site_aniso_U_13
_atom_site_aniso_U_23
Au1 0.0505(5) 0.0496(5) 0.0381(4) -0.0237(4) -0.0007(4) -0.0031(4)
Au2 0.0587(6) 0.0746(7) 0.0368(5) -0.0294(5) 0.0007(4) -0.0125(4)
Au3 0.0623(6) 0.0786(7) 0.0393(5) -0.0289(5) -0.0070(4) -0.0140(4)
Au4 0.1032(10) 0.1304(12) 0.0530(7) -0.0475(9) -0.0254(7) 0.0396(7)
Au5 0.0585(6) 0.0653(7) 0.0581(6) -0.0121(5) -0.0143(5) -0.0107(5)
Au6 0.0782(7) 0.0959(8) 0.0391(5) -0.0553(7) -0.0046(5) 0.0044(5)
Au7 0.0954(9) 0.0569(6) 0.0482(6) -0.0217(6) -0.0133(6) 0.0021(5)
Au8 0.0822(7) 0.0574(6) 0.0498(5) -0.0290(6) -0.0133(5) -0.0128(4)
Au9 0.0623(6) 0.0767(7) 0.0421(5) -0.0317(5) -0.0161(4) 0.0047(4)
Au10 0.0734(7) 0.0940(9) 0.0406(5) -0.0337(6) 0.0017(5) -0.0188(5)
Au11 0.0539(6) 0.0807(7) 0.0430(5) -0.0336(5) -0.0019(4) -0.0102(5)
C1 0.104(16) 0.080(15) 0.032(11) -0.029(11) -0.013(11) -0.007(10)
C2 0.17(3) 0.075(14) 0.051(16) -0.022(15) -0.04(2) -0.004(13)
C3 0.18(3) 0.090(18) 0.049(16) -0.043(16) -0.03(2) -0.021(16)
C4 0.13(3) 0.100(19) 0.056(17) -0.075(18) -0.014(17) -0.005(14)
C5 0.10(2) 0.094(16) 0.061(17) -0.050(15) -0.015(14) -0.008(14)
C6 0.080(14) 0.069(13) 0.045(12) -0.052(10) -0.004(10) 0.010(10)
C7 0.045(14) 0.22(3) 0.041(12) -0.037(16) -0.002(8) -0.048(15)
C8 0.12(3) 0.30(3) 0.052(16) -0.16(3) 0.002(16) -0.03(2)
C9 0.17(4) 0.47(5) 0.048(16) -0.24(4) -0.009(18) -0.01(3)
C10 0.23(7) 0.66(8) 0.08(3) -0.33(8) 0.03(4) -0.08(6)
C11 0.048(19) 0.59(7) 0.05(2) -0.07(4) 0.014(14) -0.10(4)
C12 0.10(3) 0.34(4) 0.07(2) 0.01(3) 0.023(17) -0.09(3)
C13 0.12(3) 0.11(3) 0.09(3) 0.01(2) -0.05(2) -0.010(18)
C14 0.23(6) 0.12(3) 0.09(3) -0.06(3) -0.06(2) -0.018(19)
C15 0.09(3) 0.12(3) 0.09(2) -0.02(2) -0.009(17) -0.027(16)
C16 0.10(3) 0.09(2) 0.13(3) -0.02(2) -0.04(2) -0.005(17)
C17 0.12(2) 0.15(3) 0.034(14) 0.023(18) 0.025(12) -0.016(14)
C18 0.091(16) 0.082(18) 0.044(12) 0.017(13) -0.025(9) -0.038(11)
C19 0.071(16) 0.067(18) 0.077(19) 0.010(12) -0.004(11) -0.007(13)
C20 0.093(12) 0.061(14) 0.062(15) -0.016(10) -0.016(9) -0.018(11)
C21 0.078(15) 0.044(10) 0.054(9) -0.017(10) -0.025(8) -0.017(7)
C22 0.10(2) 0.038(9) 0.061(13) -0.016(11) -0.046(12) 0.001(8)
C23 0.10(2) 0.044(13) 0.10(2) -0.024(13) -0.042(14) 0.004(10)
C24 0.09(2) 0.068(14) 0.091(17) -0.027(16) -0.040(13) 0.013(12)
C25 0.075(19) 0.085(16) 0.080(16) -0.033(15) -0.004(12) -0.016(13)
C26 0.10(2) 0.070(14) 0.051(11) -0.041(14) -0.017(9) -0.025(9)
C27 0.093(17) 0.056(16) 0.065(12) -0.027(12) -0.030(13) -0.003(9)
C28 0.068(17) 0.058(15) 0.061(13) -0.016(12) -0.013(12) -0.007(9)
C29 0.09(2) 0.064(17) 0.050(11) 0.002(13) -0.009(12) -0.024(10)
C30 0.11(3) 0.07(2) 0.079(16) 0.000(15) -0.048(18) -0.030(11)
C31 0.084(19) 0.046(14) 0.087(16) 0.006(12) -0.030(14) -0.044(11)
C32 0.10(2) 0.032(13) 0.088(16) -0.014(12) -0.038(14) -0.009(11)
C33 0.086(13) 0.059(9) 0.057(14) -0.049(8) 0.002(11) 0.014(8)
C34 0.14(2) 0.068(14) 0.08(2) -0.058(13) -0.025(19) 0.001(14)
C35 0.21(3) 0.078(18) 0.10(3) -0.08(2) -0.03(3) -0.01(2)
C36 0.20(3) 0.052(17) 0.044(15) -0.051(14) 0.03(2) -0.005(13)
C37 0.13(2) 0.063(12) 0.10(3) -0.038(12) 0.046(19) 0.006(16)
C38 0.088(13) 0.066(11) 0.062(16) -0.031(9) 0.017(14) 0.008(12)
C39 0.052(14) 0.048(11) 0.061(10) -0.015(10) -0.016(8) -0.004(8)
C40 0.049(15) 0.09(2) 0.079(16) -0.034(13) -0.016(13) 0.023(13)
C41 0.11(3) 0.12(3) 0.054(15) -0.08(2) -0.014(14) 0.010(12)
C42 0.13(3) 0.13(3) 0.039(14) -0.08(2) -0.018(14) 0.002(13)
C43 0.09(2) 0.058(17) 0.100(19) -0.027(14) -0.051(17) 0.000(12)
C44 0.061(16) 0.077(18) 0.063(14) -0.032(14) -0.015(11) -0.009(10)
C45 0.075(13) 0.095(19) 0.108(18) -0.057(15) 0.024(11) 0.001(15)
C46 0.13(3) 0.040(16) 0.13(2) -0.031(17) 0.053(18) -0.005(15)
C47 0.11(2) 0.14(3) 0.070(17) -0.05(2) -0.012(13) 0.027(18)
C48 0.23(5) 0.14(3) 0.036(13) -0.09(3) -0.036(17) 0.021(15)
C49 0.28(6) 0.13(4) 0.07(2) -0.13(4) -0.07(3) 0.03(2)
C50 0.081(18) 0.081(18) 0.034(10) -0.020(15) -0.015(11) 0.000(9)
C51 0.071(17) 0.092(17) 0.044(11) -0.048(14) -0.006(11) -0.006(9)
C52 0.062(13) 0.096(18) 0.059(12) -0.040(14) -0.017(11) -0.011(10)
C53 0.055(10) 0.107(10) 0.063(14) -0.035(10) -0.016(9) -0.019(10)
C54 0.15(3) 0.100(10) 0.12(3) -0.05(2) 0.04(2) -0.048(18)
C55 0.09(2) 0.104(12) 0.16(3) 0.001(17) -0.05(2) -0.052(18)
C56 0.07(2) 0.124(19) 0.18(4) 0.01(2) -0.030(17) -0.10(2)
C57 0.075(19) 0.16(3) 0.13(3) -0.02(2) -0.018(16) -0.09(2)
C58 0.10(2) 0.127(19) 0.15(3) -0.081(18) 0.048(19) -0.082(19)
C59 0.072(14) 0.092(12) 0.038(10) -0.048(11) 0.005(8) -0.025(7)
C60 0.079(18) 0.14(3) 0.044(14) -0.060(19) 0.001(11) 0.012(13)
C61 0.14(3) 0.16(3) 0.060(18) -0.11(3) -0.028(18) 0.023(16)
C62 0.13(3) 0.15(3) 0.062(19) -0.10(3) -0.017(17) 0.011(16)
C63 0.12(3) 0.17(4) 0.054(17) -0.10(3) -0.010(16) 0.009(15)
C64 0.062(14) 0.082(19) 0.077(17) -0.036(14) 0.010(12) -0.014(11)
C65 0.069(12) 0.086(16) 0.071(12) -0.044(10) -0.026(11) -0.002(11)
C66 0.26(5) 0.10(3) 0.34(7) 0.05(2) -0.25(5) -0.12(4)
C67 0.10(2) 0.11(3) 0.13(3) -0.007(15) -0.06(2) -0.05(2)
C68 0.066(16) 0.16(3) 0.068(18) -0.031(14) -0.024(14) -0.052(18)
C69 0.087(19) 0.12(2) 0.09(2) -0.022(14) -0.030(17) -0.044(19)
C70 0.074(15) 0.089(17) 0.046(12) -0.044(12) -0.019(11) 0.007(10)
C71 0.062(11) 0.087(17) 0.066(10) -0.029(13) -0.015(8) -0.015(10)
C72 0.067(13) 0.22(6) 0.13(3) 0.00(3) -0.008(16) 0.06(3)
C73 0.076(18) 0.19(5) 0.16(4) -0.05(3) 0.009(18) 0.04(3)
C74 0.13(2) 0.09(3) 0.11(3) -0.05(2) 0.04(2) -0.002(17)
C75 0.12(2) 0.16(4) 0.13(3) -0.04(3) -0.01(2) 0.06(3)
C76 0.057(15) 0.22(5) 0.07(2) -0.03(2) -0.012(13) 0.02(2)
C77 0.071(16) 0.065(9) 0.054(13) -0.011(8) -0.025(12) -0.012(9)
C78 0.16(4) 0.073(15) 0.062(17) -0.026(19) -0.015(18) 0.008(14)
C79 0.12(3) 0.085(16) 0.19(4) -0.05(2) -0.08(3) 0.01(2)
C80 0.22(3) 0.10(3) 0.15(3) -0.07(3) -0.13(3) 0.07(2)
C81 0.17(3) 0.09(2) 0.08(2) -0.07(2) -0.004(19) -0.001(16)
C82 0.36(5) 0.100(18) 0.026(14) -0.07(3) 0.00(2) 0.002(14)
C83 0.32(7) 0.105(18) 0.036(14) -0.01(3) -0.05(2) -0.012(15)
C84 0.074(18) 0.094(14) 0.059(15) -0.032(15) -0.002(13) 0.000(8)
C85 0.085(14) 0.087(13) 0.052(8) -0.040(13) -0.019(9) 0.015(8)
C86 0.08(2) 0.089(16) 0.050(12) -0.017(16) -0.005(11) 0.023(10)
C87 0.13(3) 0.100(19) 0.056(13) -0.07(2) -0.006(13) -0.005(13)
C88 0.08(2) 0.078(16) 0.10(2) -0.027(18) 0.005(17) 0.012(14)
C89 0.10(3) 0.067(16) 0.097(19) -0.030(17) -0.003(17) 0.010(11)
C90 0.10(2) 0.094(14) 0.075(15) -0.044(17) -0.025(13) 0.012(10)
C91 0.084(10) 0.079(19) 0.065(15) -0.040(12) -0.015(9) 0.033(13)
C92 0.095(12) 0.12(3) 0.10(2) -0.07(2) 0.005(15) -0.008(19)
C93 0.094(15) 0.15(4) 0.21(4) -0.06(3) -0.02(3) 0.08(4)
C94 0.10(3) 1.0(2) 0.32(7) -0.16(7) -0.09(4) 0.49(13)
C95 0.11(2) 0.13(4) 0.11(3) -0.01(3) -0.04(2) 0.03(2)
C96 0.12(2) 0.12(3) 0.048(13) -0.05(2) -0.042(14) 0.005(14)
P1 0.074(5) 0.098(6) 0.049(4) -0.009(4) -0.014(3) -0.017(3)
P2 0.074(4) 0.048(4) 0.062(4) -0.018(3) -0.016(3) -0.011(3)
P3 0.068(4) 0.065(4) 0.043(3) -0.038(3) -0.002(3) -0.007(3)
P4 0.060(4) 0.099(5) 0.049(3) -0.044(4) -0.012(3) -0.009(3)
P5 0.068(4) 0.069(4) 0.066(4) -0.016(3) -0.022(3) -0.021(3)
P6 0.094(5) 0.095(6) 0.045(3) -0.043(5) -0.021(3) 0.017(3)

loop_
_atom_type_symbol
_atom_type_description
_atom_type_scat_dispersion_real
_atom_type_scat_dispersion_imag
_atom_type_scat_source
C C -0.0020 0.0020 'International Tables Vol C Tables 4.2.6.8 and 6.1.1.4'
H H 0.0000 0.0000 'International Tables Vol C Tables 4.2.6.8 and 6.1.1.4'
P P 0.1013 0.1134 'International Tables Vol C Tables 4.2.6.8 and 6.1.1.4'
Au Au -3.5036 10.1233 'International Tables Vol C Tables 4.2.6.8 and 6.1.1.4'

loop_
_geom_angle_atom_site_label_1
_geom_angle_atom_site_label_2
_geom_angle_atom_site_label_3
_geom_angle_site_symmetry_1
_geom_angle_site_symmetry_3
_geom_angle
Au4 Au1 Au5 . . 73.46(5)
Au4 Au1 Au8 . . 70.54(5)
Au5 Au1 Au8 . . 75.26(5)
Au4 Au1 Au3 . . 86.87(6)
Au5 Au1 Au3 . . 72.65(5)
Au8 Au1 Au3 . . 144.89(5)
Au4 Au1 Au11 . 2_565 73.27(5)
Au5 Au1 Au11 . 2_565 137.46(5)
Au8 Au1 Au11 . 2_565 69.16(4)
Au3 Au1 Au11 . 2_565 130.49(5)
Au4 Au1 Au2 . . 83.22(5)
Au5 Au1 Au2 . . 134.10(5)
Au8 Au1 Au2 . . 132.79(5)
Au3 Au1 Au2 . . 67.02(4)
Au11 Au1 Au2 2_565 . 65.93(4)
Au4 Au1 Au7 . . 145.61(6)
Au5 Au1 Au7 . . 135.82(5)
Au8 Au1 Au7 . . 126.66(5)
Au3 Au1 Au7 . . 87.04(5)
Au11 Au1 Au7 2_565 . 85.36(5)
Au2 Au1 Au7 . . 63.30(4)
Au4 Au1 Au6 . . 137.79(6)
Au5 Au1 Au6 . . 70.41(5)
Au8 Au1 Au6 . . 118.84(5)
Au3 Au1 Au6 . . 62.14(4)
Au11 Au1 Au6 2_565 . 148.66(5)
Au2 Au1 Au6 . . 107.10(5)
Au7 Au1 Au6 . . 65.41(5)
Au4 Au1 Au9 . 2_565 125.23(6)
Au5 Au1 Au9 . 2_565 120.76(5)
Au8 Au1 Au9 . 2_565 64.73(4)
Au3 Au1 Au9 . 2_565 146.80(5)
Au11 Au1 Au9 2_565 2_565 62.59(4)
Au2 Au1 Au9 . 2_565 105.03(5)
Au7 Au1 Au9 . 2_565 61.96(4)
Au6 Au1 Au9 . 2_565 92.28(4)
Au4 Au1 Au10 . 2_565 120.62(6)
Au5 Au1 Au10 . 2_565 63.50(4)
Au8 Au1 Au10 . 2_565 60.66(4)
Au3 Au1 Au10 . 2_565 114.74(5)
Au11 Au1 Au10 2_565 2_565 114.42(5)
Au2 Au1 Au10 . 2_565 155.83(5)
Au7 Au1 Au10 . 2_565 92.53(4)
Au6 Au1 Au10 . 2_565 59.01(4)
Au9 Au1 Au10 2_565 2_565 59.34(4)
P1 Au2 Au1 . . 176.3(2)
P1 Au2 Au7 . . 118.4(2)
Au1 Au2 Au7 . . 58.72(4)
P1 Au2 Au11 . 2_565 121.1(3)
Au1 Au2 Au11 . 2_565 56.77(4)
Au7 Au2 Au11 . 2_565 78.76(4)
P1 Au2 Au3 . . 126.6(2)
Au1 Au2 Au3 . . 56.21(3)
Au7 Au2 Au3 . . 79.52(4)
Au11 Au2 Au3 2_565 . 111.34(4)
P3 Au3 Au1 . . 174.79(18)
P3 Au3 Au6 . . 124.03(16)
Au1 Au3 Au6 . . 60.13(4)
P3 Au3 Au2 . . 123.09(17)
Au1 Au3 Au2 . . 56.77(4)
Au6 Au3 Au2 . . 98.72(4)
P3 Au3 Au5 . . 124.54(18)
Au1 Au3 Au5 . . 53.32(4)
Au6 Au3 Au5 . . 62.68(4)
Au2 Au3 Au5 . . 107.03(4)
P6 Au4 Au1 . . 174.0(2)
P6 Au4 Au8 . . 130.8(2)
Au1 Au4 Au8 . . 55.09(4)
P6 Au4 Au5 . . 128.9(2)
Au1 Au4 Au5 . . 53.28(4)
Au8 Au4 Au5 . . 62.73(4)
P6 Au4 Au11 . 2_565 126.4(2)
Au1 Au4 Au11 . 2_565 53.75(4)
Au8 Au4 Au11 . 2_565 58.08(4)
Au5 Au4 Au11 . 2_565 102.88(4)
P5 Au5 Au1 . . 176.2(2)
P5 Au5 Au10 . 2_565 115.73(19)
Au1 Au5 Au10 . 2_565 62.75(4)
P5 Au5 Au6 . . 120.0(2)
Au1 Au5 Au6 . . 56.20(4)
Au10 Au5 Au6 2_565 . 54.92(4)
P5 Au5 Au3 . . 124.20(19)
Au1 Au5 Au3 . . 54.04(3)
Au10 Au5 Au3 2_565 . 101.29(5)
Au6 Au5 Au3 . . 53.03(4)
P5 Au5 Au4 . . 130.1(2)
Au1 Au5 Au4 . . 53.26(4)
Au10 Au5 Au4 2_565 . 104.75(5)
Au6 Au5 Au4 . . 106.49(5)
Au3 Au5 Au4 . . 70.74(5)
P5 Au5 Au8 . . 129.74(19)
Au1 Au5 Au8 . . 52.69(4)
Au10 Au5 Au8 2_565 . 54.19(4)
Au6 Au5 Au8 . . 94.28(4)
Au3 Au5 Au8 . . 105.51(4)
Au4 Au5 Au8 . . 57.19(4)
Au9 Au6 Au1 . . 129.45(5)
Au9 Au6 Au10 . 2_565 77.09(5)
Au1 Au6 Au10 . 2_565 63.68(4)
Au9 Au6 Au3 . . 166.92(6)
Au1 Au6 Au3 . . 57.72(4)
Au10 Au6 Au3 2_565 . 114.98(5)
Au9 Au6 Au7 . . 95.03(5)
Au1 Au6 Au7 . . 56.80(4)
Au10 Au6 Au7 2_565 . 90.33(5)
Au3 Au6 Au7 . . 80.40(4)
Au9 Au6 Au5 . . 128.63(5)
Au1 Au6 Au5 . . 53.39(4)
Au10 Au6 Au5 2_565 . 59.46(4)
Au3 Au6 Au5 . . 64.29(4)
Au7 Au6 Au5 . . 110.20(4)
Au10 Au7 Au1 . . 120.61(5)
Au10 Au7 Au2 . . 176.80(6)
Au1 Au7 Au2 . . 57.98(3)
Au10 Au7 Au9 . 2_565 76.15(5)
Au1 Au7 Au9 . 2_565 61.18(4)
Au2 Au7 Au9 . 2_565 100.82(5)
Au10 Au7 Au6 . . 82.85(5)
Au1 Au7 Au6 . . 57.78(4)
Au2 Au7 Au6 . . 98.16(5)
Au9 Au7 Au6 2_565 . 87.73(5)
P2 Au8 Au1 . . 176.44(19)
P2 Au8 Au10 . 2_565 112.42(19)
Au1 Au8 Au10 . 2_565 64.02(4)
P2 Au8 Au9 . 2_565 118.04(19)
Au1 Au8 Au9 . 2_565 60.36(4)
Au10 Au8 Au9 2_565 2_565 59.02(4)
P2 Au8 Au11 . 2_565 126.9(2)
Au1 Au8 Au11 . 2_565 55.46(4)
Au10 Au8 Au11 2_565 2_565 106.61(5)
Au9 Au8 Au11 2_565 2_565 57.20(4)
P2 Au8 Au4 . . 128.63(19)
Au1 Au8 Au4 . . 54.38(4)
Au10 Au8 Au4 2_565 . 110.05(5)
Au9 Au8 Au4 2_565 . 107.93(5)
Au11 Au8 Au4 2_565 . 62.68(4)
P2 Au8 Au5 . . 126.7(2)
Au1 Au8 Au5 . . 52.05(3)
Au10 Au8 Au5 2_565 . 57.33(4)
Au9 Au8 Au5 2_565 . 100.48(4)
Au11 Au8 Au5 2_565 . 104.24(4)
Au4 Au8 Au5 . . 60.08(4)
Au6 Au9 Au1 . 2_565 137.52(5)
Au6 Au9 Au10 . . 84.49(5)
Au1 Au9 Au10 2_565 . 61.77(4)
Au6 Au9 Au7 . 2_565 102.30(5)
Au1 Au9 Au7 2_565 2_565 56.86(4)
Au10 Au9 Au7 . 2_565 90.99(5)
Au6 Au9 Au11 . . 164.72(6)
Au1 Au9 Au11 2_565 . 55.92(3)
Au10 Au9 Au11 . . 110.75(5)
Au7 Au9 Au11 2_565 . 79.27(4)
Au6 Au9 Au8 . 2_565 128.54(5)
Au1 Au9 Au8 2_565 2_565 54.92(3)
Au10 Au9 Au8 . 2_565 58.38(4)
Au7 Au9 Au8 2_565 2_565 111.76(5)
Au11 Au9 Au8 . 2_565 62.84(4)
Au7 Au10 Au6 . 2_565 104.39(6)
Au7 Au10 Au8 . 2_565 138.15(6)
Au6 Au10 Au8 2_565 2_565 111.92(4)
Au7 Au10 Au9 . . 97.59(5)
Au6 Au10 Au9 2_565 . 90.93(5)
Au8 Au10 Au9 2_565 . 62.60(4)
Au7 Au10 Au1 . 2_565 146.74(6)
Au6 Au10 Au1 2_565 2_565 57.31(3)
Au8 Au10 Au1 2_565 2_565 55.33(3)
Au9 Au10 Au1 . 2_565 58.89(3)
Au7 Au10 Au5 . 2_565 149.44(6)
Au6 Au10 Au5 2_565 2_565 65.62(4)
Au8 Au10 Au5 2_565 2_565 68.48(4)
Au9 Au10 Au5 . 2_565 110.92(4)
Au1 Au10 Au5 2_565 2_565 53.74(4)
P4 Au11 Au1 . 2_565 177.8(2)
P4 Au11 Au9 . . 117.01(18)
Au1 Au11 Au9 2_565 . 61.49(3)
P4 Au11 Au2 . 2_565 122.17(18)
Au1 Au11 Au2 2_565 2_565 57.29(3)
Au9 Au11 Au2 . 2_565 98.63(4)
P4 Au11 Au8 . 2_565 125.6(2)
Au1 Au11 Au8 2_565 2_565 55.37(4)
Au9 Au11 Au8 . 2_565 59.96(4)
Au2 Au11 Au8 2_565 2_565 111.21(5)
P4 Au11 Au4 . 2_565 129.1(2)
Au1 Au11 Au4 2_565 2_565 52.98(4)
Au9 Au11 Au4 . 2_565 107.35(4)
Au2 Au11 Au4 2_565 2_565 70.98(5)
Au8 Au11 Au4 2_565 2_565 59.24(4)
C2 C1 C6 . . 115.(3)
C2 C1 P1 . . 125.(3)
C6 C1 P1 . . 119.(2)
C3 C2 C1 . . 119.(3)
C3 C2 H2 . . 120.2
C1 C2 H2 . . 120.3
C4 C3 C2 . . 123.(3)
C4 C3 H3 . . 118.4
C2 C3 H3 . . 118.4
C3 C4 C5 . . 117.(3)
C3 C4 H4 . . 121.3
C5 C4 H4 . . 121.3
C6 C5 C4 . . 120.(3)
C6 C5 H5 . . 120.2
C4 C5 H5 . . 120.2
C5 C6 C1 . . 124.(3)
C5 C6 H6 . . 117.9
C1 C6 H6 . . 117.9
C8 C7 C12 . . 113.(5)
C8 C7 P1 . . 125.(3)
C12 C7 P1 . . 121.(5)
C9 C8 C7 . . 119.(6)
C9 C8 H8 . . 120.5
C7 C8 H8 . . 120.4
C10 C9 C8 . . 151.(7)
C10 C9 H9 . . 104.7
C8 C9 H9 . . 104.7
C9 C10 C11 . . 89.(7)
C9 C10 H10 . . 135.4
C11 C10 H10 . . 135.3
C12 C11 C10 . . 120.(4)
C12 C11 H11 . . 120.1
C10 C11 H11 . . 120.1
C7 C12 C11 . . 117.(7)
C7 C12 H12 . . 121.5
C11 C12 H12 . . 121.5
C14 C13 P1 . 2_565 113.(4)
C14 C13 H13A . . 108.9
P1 C13 H13A 2_565 . 108.9
C14 C13 H13B . . 108.9
P1 C13 H13B 2_565 . 108.9
H13A C13 H13B . . 107.7
C13 C14 C15 . . 131.(5)
C13 C14 H14A . . 104.6
C15 C14 H14A . . 104.6
C13 C14 H14B . . 104.6
C15 C14 H14B . . 104.6
H14A C14 H14B . . 105.7
C16 C15 C14 . . 102.(4)
C16 C15 H15A . . 111.4
C14 C15 H15A . . 111.4
C16 C15 H15B . . 111.4
C14 C15 H15B . . 111.4
H15A C15 H15B . . 109.2
C15 C16 C17 . . 109.(4)
C15 C16 H16A . . 109.9
C17 C16 H16A . . 109.9
C15 C16 H16B . . 109.9
C17 C16 H16B . . 109.9
H16A C16 H16B . . 108.3
C18 C17 C16 . . 120.(3)
C18 C17 H17A . . 107.2
C16 C17 H17A . . 107.2
C18 C17 H17B . . 107.2
C16 C17 H17B . . 107.2
H17A C17 H17B . . 106.8
C19 C18 C17 . . 114.(3)
C19 C18 H18A . . 108.9
C17 C18 H18A . . 108.9
C19 C18 H18B . . 108.8
C17 C18 H18B . . 108.9
H18A C18 H18B . . 107.7
C18 C19 C20 . . 113.(3)
C18 C19 H19A . . 108.9
C20 C19 H19A . . 108.9
C18 C19 H19B . . 108.9
C20 C19 H19B . . 108.9
H19A C19 H19B . . 107.7
C19 C20 P2 . . 118.(2)
C19 C20 H20A . . 107.8
P2 C20 H20A . . 107.8
C19 C20 H20B . . 107.8
P2 C20 H20B . . 107.8
H20A C20 H20B . . 107.1
C26 C21 C22 . . 122.(3)
C26 C21 P2 . . 116.1(19)
C22 C21 P2 . . 122.(2)
C21 C22 C23 . . 119.(3)
C21 C22 H22 . . 120.4
C23 C22 H22 . . 120.4
C24 C23 C22 . . 119.(3)
C24 C23 H23 . . 120.3
C22 C23 H23 . . 120.3
C23 C24 C25 . . 124.(3)
C23 C24 H24 . . 118.2
C25 C24 H24 . . 118.2
C24 C25 C26 . . 118.(3)
C24 C25 H25 . . 121.0
C26 C25 H25 . . 121.0
C21 C26 C25 . . 118.(2)
C21 C26 H26 . . 121.1
C25 C26 H26 . . 121.1
C32 C27 C28 . . 119.(3)
C32 C27 P2 . . 121.(2)
C28 C27 P2 . . 120.(2)
C29 C28 C27 . . 124.(3)
C29 C28 H28 . . 118.2
C27 C28 H28 . . 118.2
C28 C29 C30 . . 118.(3)
C28 C29 H29 . . 120.9
C30 C29 H29 . . 120.9
C31 C30 C29 . . 119.(3)
C31 C30 H30 . . 120.7
C29 C30 H30 . . 120.7
C30 C31 C32 . . 118.(3)
C30 C31 H31 . . 121.1
C32 C31 H31 . . 121.1
C27 C32 C31 . . 123.(3)
C27 C32 H32 . . 118.7
C31 C32 H32 . . 118.7
C34 C33 C38 . . 115.(3)
C34 C33 P3 . . 128.(3)
C38 C33 P3 . . 117.(2)
C35 C34 C33 . . 126.(4)
C35 C34 H34 . . 116.9
C33 C34 H34 . . 116.9
C34 C35 C36 . . 117.(4)
C34 C35 H35 . . 121.3
C36 C35 H35 . . 121.3
C35 C36 C37 . . 123.(3)
C35 C36 H36 . . 118.3
C37 C36 H36 . . 118.3
C38 C37 C36 . . 112.(4)
C38 C37 H37 . . 124.1
C36 C37 H37 . . 124.1
C37 C38 C33 . . 126.(4)
C37 C38 H38 . . 116.8
C33 C38 H38 . . 116.8
C44 C39 C40 . . 120.(2)
C44 C39 P3 . . 122.(2)
C40 C39 P3 . . 117.9(19)
C39 C40 C41 . . 120.(3)
C39 C40 H40 . . 120.0
C41 C40 H40 . . 120.0
C42 C41 C40 . . 120.(3)
C42 C41 H41 . . 120.2
C40 C41 H41 . . 120.2
C41 C42 C43 . . 119.(3)
C41 C42 H42 . . 120.6
C43 C42 H42 . . 120.6
C44 C43 C42 . . 125.(3)
C44 C43 H43 . . 117.5
C42 C43 H43 . . 117.5
C43 C44 C39 . . 117.(3)
C43 C44 H44 . . 121.6
C39 C44 H44 . . 121.6
C46 C45 P3 . . 110.(2)
C46 C45 H45A . . 109.7
P3 C45 H45A . . 109.7
C46 C45 H45B . . 109.6
P3 C45 H45B . . 109.7
H45A C45 H45B . . 108.2
C47 C46 C45 . . 113.(4)
C47 C46 H46A . . 109.1
C45 C46 H46A . . 109.1
C47 C46 H46B . . 109.1
C45 C46 H46B . . 109.0
H46A C46 H46B . . 107.8
C46 C47 C48 . . 108.(4)
C46 C47 H47A . . 110.0
C48 C47 H47A . . 110.0
C46 C47 H47B . . 110.0
C48 C47 H47B . . 110.0
H47A C47 H47B . . 108.4
C47 C48 C49 . . 115.(4)
C47 C48 H48A . . 108.4
C49 C48 H48A . . 108.4
C47 C48 H48B . . 108.4
C49 C48 H48B . . 108.4
H48A C48 H48B . . 107.5
C48 C49 C50 . . 112.(3)
C48 C49 H49A . . 109.2
C50 C49 H49A . . 109.2
C48 C49 H49B . . 109.2
C50 C49 H49B . . 109.2
H49A C49 H49B . . 107.9
C51 C50 C49 . . 115.(3)
C51 C50 H50A . . 108.5
C49 C50 H50A . . 108.5
C51 C50 H50B . . 108.5
C49 C50 H50B . . 108.5
H50A C50 H50B . . 107.5
C50 C51 C52 . . 111.(2)
C50 C51 H51A . . 109.3
C52 C51 H51A . . 109.3
C50 C51 H51B . . 109.3
C52 C51 H51B . . 109.3
H51A C51 H51B . . 108.0
C51 C52 P4 . . 115.5(19)
C51 C52 H52A . . 108.4
P4 C52 H52A . . 108.4
C51 C52 H52B . . 108.4
P4 C52 H52B . . 108.4
H52A C52 H52B . . 107.5
C58 C53 C54 . . 113.(3)
C58 C53 P4 . . 128.(3)
C54 C53 P4 . . 119.(2)
C55 C54 C53 . . 124.(4)
C55 C54 H54 . . 117.7
C53 C54 H54 . . 117.8
C54 C55 C56 . . 116.(5)
C54 C55 H55 . . 122.1
C56 C55 H55 . . 122.1
C55 C56 C57 . . 121.(4)
C55 C56 H56 . . 119.6
C57 C56 H56 . . 119.6
C58 C57 C56 . . 112.(4)
C58 C57 H57 . . 123.9
C56 C57 H57 . . 123.9
C57 C58 C53 . . 131.(4)
C57 C58 H58 . . 114.7
C53 C58 H58 . . 114.7
C60 C59 C64 . . 117.(3)
C60 C59 P4 . . 121.(2)
C64 C59 P4 . . 122.(2)
C59 C60 C61 . . 120.(3)
C59 C60 H60 . . 120.0
C61 C60 H60 . . 120.0
C62 C61 C60 . . 119.(4)
C62 C61 H61 . . 120.6
C60 C61 H61 . . 120.6
C63 C62 C61 . . 121.(4)
C63 C62 H62 . . 119.6
C61 C62 H62 . . 119.6
C62 C63 C64 . . 122.(3)
C62 C63 H63 . . 119.1
C64 C63 H63 . . 119.1
C63 C64 C59 . . 121.(3)
C63 C64 H64 . . 119.5
C59 C64 H64 . . 119.5
C70 C65 C66 . . 114.(3)
C70 C65 P5 . . 124.(2)
C66 C65 P5 . . 119.(2)
C65 C66 C67 . . 122.(3)
C65 C66 H66 . . 118.8
C67 C66 H66 . . 118.8
C68 C67 C66 . . 115.(3)
C68 C67 H67 . . 122.6
C66 C67 H67 . . 122.6
C67 C68 C69 . . 121.(3)
C67 C68 H68 . . 119.5
C69 C68 H68 . . 119.5
C70 C69 C68 . . 120.(3)
C70 C69 H69 . . 119.9
C68 C69 H69 . . 119.9
C65 C70 C69 . . 123.(3)
C65 C70 H70 . . 118.4
C69 C70 H70 . . 118.4
C76 C71 C72 . . 114.(3)
C76 C71 P5 . . 120.(3)
C72 C71 P5 . . 125.(3)
C73 C72 C71 . . 124.(4)
C73 C72 H72 . . 117.8
C71 C72 H72 . . 117.8
C72 C73 C74 . . 126.(5)
C72 C73 H73 . . 116.9
C74 C73 H73 . . 116.9
C73 C74 C75 . . 108.(4)
C73 C74 H74 . . 126.0
C75 C74 H74 . . 126.0
C76 C75 C74 . . 125.(4)
C76 C75 H75 . . 117.7
C74 C75 H75 . . 117.7
C71 C76 C75 . . 121.(4)
C71 C76 H76 . . 119.4
C75 C76 H76 . . 119.4
C78 C77 P5 . . 114.6(19)
C78 C77 H77A . . 108.6
P5 C77 H77A . . 108.6
C78 C77 H77B . . 108.6
P5 C77 H77B . . 108.6
H77A C77 H77B . . 107.6
C79 C78 C77 . . 110.(3)
C79 C78 H78A . . 109.6
C77 C78 H78A . . 109.6
C79 C78 H78B . . 109.6
C77 C78 H78B . . 109.6
H78A C78 H78B . . 108.1
C78 C79 C80 . . 115.(4)
C78 C79 H79A . . 108.5
C80 C79 H79A . . 108.5
C78 C79 H79B . . 108.6
C80 C79 H79B . . 108.6
H79A C79 H79B . . 107.5
C81 C80 C79 . . 113.(3)
C81 C80 H80A . . 109.0
C79 C80 H80A . . 108.9
C81 C80 H80B . . 108.9
C79 C80 H80B . . 108.9
H80A C80 H80B . . 107.8
C80 C81 C82 . . 121.(4)
C80 C81 H81A . . 107.0
C82 C81 H81A . . 107.0
C80 C81 H81B . . 107.0
C82 C81 H81B . . 107.0
H81A C81 H81B . . 106.8
C83 C82 C81 . . 123.(4)
C83 C82 H82A . . 106.6
C81 C82 H82A . . 106.6
C83 C82 H82B . . 106.6
C81 C82 H82B . . 106.6
H82A C82 H82B . . 106.6
C82 C83 C84 . . 126.(4)
C82 C83 H83A . . 105.7
C84 C83 H83A . . 105.7
C82 C83 H83B . . 105.7
C84 C83 H83B . . 105.7
H83A C83 H83B . . 106.2
C83 C84 P6 . . 113.(3)
C83 C84 H84A . . 109.1
P6 C84 H84A . . 109.1
C83 C84 H84B . . 109.1
P6 C84 H84B . . 109.1
H84A C84 H84B . . 107.8
C86 C85 C90 . . 121.(3)
C86 C85 P6 . . 122.(3)
C90 C85 P6 . . 117.(2)
C85 C86 C87 . . 117.(3)
C85 C86 H86 . . 121.5
C87 C86 H86 . . 121.5
C88 C87 C86 . . 117.(3)
C88 C87 H87 . . 121.3
C86 C87 H87 . . 121.3
C87 C88 C89 . . 124.(4)
C87 C88 H88 . . 118.0
C89 C88 H88 . . 118.0
C88 C89 C90 . . 122.(4)
C88 C89 H89 . . 119.0
C90 C89 H89 . . 119.0
C89 C90 C85 . . 118.(3)
C89 C90 H90 . . 120.9
C85 C90 H90 . . 120.9
C96 C91 C92 . . 119.(4)
C96 C91 P6 . . 118.(3)
C92 C91 P6 . . 122.(3)
C93 C92 C91 . . 123.(4)
C93 C92 H92 . . 118.7
C91 C92 H92 . . 118.7
C94 C93 C92 . . 122.(5)
C94 C93 H93 . . 119.2
C92 C93 H93 . . 119.2
C93 C94 C95 . . 107.(6)
C93 C94 H94 . . 126.6
C95 C94 H94 . . 126.6
C96 C95 C94 . . 122.(4)
C96 C95 H95 . . 118.9
C94 C95 H95 . . 119.0
C95 C96 C91 . . 119.(4)
C95 C96 H96 . . 120.6
C91 C96 H96 . . 120.6
C7 P1 C1 . . 101.0(13)
C7 P1 C13 . 2_565 107.(2)
C1 P1 C13 . 2_565 105.9(18)
C7 P1 Au2 . . 113.8(14)
C1 P1 Au2 . . 118.4(11)
C13 P1 Au2 2_565 . 109.5(13)
C27 P2 C21 . . 105.7(13)
C27 P2 C20 . . 99.0(13)
C21 P2 C20 . . 107.6(12)
C27 P2 Au8 . . 112.9(9)
C21 P2 Au8 . . 117.2(7)
C20 P2 Au8 . . 112.8(10)
C39 P3 C33 . . 102.9(11)
C39 P3 C45 . . 103.1(14)
C33 P3 C45 . . 102.1(13)
C39 P3 Au3 . . 113.5(8)
C33 P3 Au3 . . 119.7(10)
C45 P3 Au3 . . 113.6(12)
C59 P4 C52 . . 105.4(13)
C59 P4 C53 . . 105.4(13)
C52 P4 C53 . . 102.9(13)
C59 P4 Au11 . . 113.8(10)
C52 P4 Au11 . . 111.2(9)
C53 P4 Au11 . . 117.0(10)
C65 P5 C77 . . 105.8(13)
C65 P5 C71 . . 103.5(13)
C77 P5 C71 . . 106.1(13)
C65 P5 Au5 . . 115.1(10)
C77 P5 Au5 . . 115.1(10)
C71 P5 Au5 . . 110.3(10)
C85 P6 C91 . . 103.6(14)
C85 P6 C84 . . 106.6(13)
C91 P6 C84 . . 102.7(14)
C85 P6 Au4 . . 114.7(10)
C91 P6 Au4 . . 115.2(9)
C84 P6 Au4 . . 112.8(10)

loop_
_geom_bond_atom_site_label_1
_geom_bond_atom_site_label_2
_geom_bond_site_symmetry_2
_geom_bond_distance
Au1 Au4 . 2.6311(15)
Au1 Au5 . 2.6316(15)
Au1 Au8 . 2.6543(14)
Au1 Au3 . 2.6559(14)
Au1 Au11 2_565 2.6572(14)
Au1 Au2 . 2.6731(13)
Au1 Au7 . 2.6944(15)
Au1 Au6 . 2.7241(13)
Au1 Au9 2_565 2.8192(14)
Au1 Au10 2_565 2.9013(14)
Au2 P1 . 2.295(8)
Au2 Au7 . 2.8167(15)
Au2 Au11 2_565 2.9006(15)
Au2 Au3 . 2.9421(16)
Au3 P3 . 2.295(7)
Au3 Au6 . 2.7773(15)
Au3 Au5 . 3.1321(16)
Au4 P6 . 2.295(7)
Au4 Au8 . 3.0519(18)
Au4 Au5 . 3.1472(18)
Au4 Au11 2_565 3.1557(19)
Au5 P5 . 2.308(8)
Au5 Au10 2_565 2.9206(16)
Au5 Au6 . 3.0885(18)
Au5 Au8 . 3.2274(18)
Au6 Au9 . 2.6529(14)
Au6 Au10 2_565 2.7749(17)
Au6 Au7 . 2.9279(19)
Au7 Au10 . 2.6402(15)
Au7 Au9 2_565 2.8399(17)
Au8 P2 . 2.283(7)
Au8 Au10 2_565 2.8134(16)
Au8 Au9 2_565 2.9331(16)
Au8 Au11 2_565 3.0147(15)
Au9 Au1 2_565 2.8193(14)
Au9 Au10 . 2.8327(17)
Au9 Au7 2_565 2.8401(17)
Au9 Au11 . 2.8480(15)
Au9 Au8 2_565 2.9331(16)
Au10 Au6 2_565 2.7750(17)
Au10 Au8 2_565 2.8133(16)
Au10 Au1 2_565 2.9013(14)
Au10 Au5 2_565 2.9206(16)
Au11 P4 . 2.303(7)
Au11 Au1 2_565 2.6573(14)
Au11 Au2 2_565 2.9006(15)
Au11 Au8 2_565 3.0148(15)
Au11 Au4 2_565 3.1557(19)
C1 C2 . 1.39(4)
C1 C6 . 1.39(4)
C1 P1 . 1.81(3)
C2 C3 . 1.36(5)
C2 H2 . 0.95
C3 C4 . 1.34(5)
C3 H3 . 0.95
C4 C5 . 1.38(4)
C4 H4 . 0.95
C5 C6 . 1.31(4)
C5 H5 . 0.95
C6 H6 . 0.95
C7 C8 . 1.37(6)
C7 C12 . 1.42(5)
C7 P1 . 1.81(4)
C8 C9 . 1.24(5)
C8 H8 . 0.95
C9 C10 . 1.16(6)
C9 H9 . 0.95
C10 C11 . 1.76(11)
C10 H10 . 0.95
C11 C12 . 1.46(9)
C11 H11 . 0.95
C12 H12 . 0.95
C13 C14 . 1.33(6)
C13 P1 2_565 1.86(4)
C13 H13A . 0.99
C13 H13B . 0.99
C14 C15 . 1.68(6)
C14 H14A . 0.99
C14 H14B . 0.99
C15 C16 . 1.43(5)
C15 H15A . 0.99
C15 H15B . 0.99
C16 C17 . 1.53(5)
C16 H16A . 0.99
C16 H16B . 0.99
C17 C18 . 1.51(5)
C17 H17A . 0.99
C17 H17B . 0.99
C18 C19 . 1.48(4)
C18 H18A . 0.99
C18 H18B . 0.99
C19 C20 . 1.48(4)
C19 H19A . 0.99
C19 H19B . 0.99
C20 P2 . 1.88(3)
C20 H20A . 0.99
C20 H20B . 0.99
C21 C26 . 1.36(3)
C21 C22 . 1.37(3)
C21 P2 . 1.87(3)
C22 C23 . 1.40(4)
C22 H22 . 0.95
C23 C24 . 1.33(4)
C23 H23 . 0.95
C24 C25 . 1.35(4)
C24 H24 . 0.95
C25 C26 . 1.46(4)
C25 H25 . 0.95
C26 H26 . 0.95
C27 C32 . 1.34(4)
C27 C28 . 1.36(4)
C27 P2 . 1.82(3)
C28 C29 . 1.35(4)
C28 H28 . 0.95
C29 C30 . 1.46(5)
C29 H29 . 0.95
C30 C31 . 1.39(5)
C30 H30 . 0.95
C31 C32 . 1.42(4)
C31 H31 . 0.95
C32 H32 . 0.95
C33 C34 . 1.31(4)
C33 C38 . 1.40(4)
C33 P3 . 1.86(3)
C34 C35 . 1.31(5)
C34 H34 . 0.95
C35 C36 . 1.35(6)
C35 H35 . 0.95
C36 C37 . 1.43(6)
C36 H36 . 0.95
C37 C38 . 1.33(4)
C37 H37 . 0.95
C38 H38 . 0.95
C39 C44 . 1.38(3)
C39 C40 . 1.39(4)
C39 P3 . 1.85(3)
C40 C41 . 1.39(4)
C40 H40 . 0.95
C41 C42 . 1.32(4)
C41 H41 . 0.95
C42 C43 . 1.37(4)
C42 H42 . 0.95
C43 C44 . 1.33(4)
C43 H43 . 0.95
C44 H44 . 0.95
C45 C46 . 1.65(5)
C45 P3 . 1.92(3)
C45 H45A . 0.99
C45 H45B . 0.99
C46 C47 . 1.23(5)
C46 H46A . 0.99
C46 H46B . 0.99
C47 C48 . 1.52(5)
C47 H47A . 0.99
C47 H47B . 0.99
C48 C49 . 1.54(5)
C48 H48A . 0.99
C48 H48B . 0.99
C49 C50 . 1.58(4)
C49 H49A . 0.99
C49 H49B . 0.99
C50 C51 . 1.49(3)
C50 H50A . 0.99
C50 H50B . 0.99
C51 C52 . 1.54(4)
C51 H51A . 0.99
C51 H51B . 0.99
C52 P4 . 1.81(2)
C52 H52A . 0.99
C52 H52B . 0.99
C53 C58 . 1.38(4)
C53 C54 . 1.44(5)
C53 P4 . 1.83(3)
C54 C55 . 1.32(5)
C54 H54 . 0.95
C55 C56 . 1.41(6)
C55 H55 . 0.95
C56 C57 . 1.52(7)
C56 H56 . 0.95
C57 C58 . 1.26(5)
C57 H57 . 0.95
C58 H58 . 0.95
C59 C60 . 1.37(4)
C59 C64 . 1.39(4)
C59 P4 . 1.79(3)
C60 C61 . 1.40(4)
C60 H60 . 0.95
C61 C62 . 1.37(5)
C61 H61 . 0.95
C62 C63 . 1.29(5)
C62 H62 . 0.95
C63 C64 . 1.34(4)
C63 H63 . 0.95
C64 H64 . 0.95
C65 C70 . 1.31(4)
C65 C66 . 1.36(5)
C65 P5 . 1.80(3)
C66 C67 . 1.49(5)
C66 H66 . 0.95
C67 C68 . 1.28(4)
C67 H67 . 0.95
C68 C69 . 1.39(4)
C68 H68 . 0.95
C69 C70 . 1.36(4)
C69 H69 . 0.95
C70 H70 . 0.95
C71 C76 . 1.24(4)
C71 C72 . 1.36(5)
C71 P5 . 1.84(3)
C72 C73 . 1.24(6)
C72 H72 . 0.95
C73 C74 . 1.31(6)
C73 H73 . 0.95
C74 C75 . 1.38(6)
C74 H74 . 0.95
C75 C76 . 1.35(5)
C75 H75 . 0.95
C76 H76 . 0.95
C77 C78 . 1.59(4)
C77 P5 . 1.81(3)
C77 H77A . 0.99
C77 H77B . 0.99
C78 C79 . 1.48(5)
C78 H78A . 0.99
C78 H78B . 0.99
C79 C80 . 1.54(6)
C79 H79A . 0.99
C79 H79B . 0.99
C80 C81 . 1.42(6)
C80 H80A . 0.99
C80 H80B . 0.99
C81 C82 . 1.72(6)
C81 H81A . 0.99
C81 H81B . 0.99
C82 C83 . 1.17(5)
C82 H82A . 0.99
C82 H82B . 0.99
C83 C84 . 1.51(4)
C83 H83A . 0.99
C83 H83B . 0.99
C84 P6 . 1.88(3)
C84 H84A . 0.99
C84 H84B . 0.99
C85 C86 . 1.32(4)
C85 C90 . 1.37(4)
C85 P6 . 1.83(3)
C86 C87 . 1.52(4)
C86 H86 . 0.95
C87 C88 . 1.27(4)
C87 H87 . 0.95
C88 C89 . 1.30(4)
C88 H88 . 0.95
C89 C90 . 1.36(5)
C89 H89 . 0.95
C90 H90 . 0.95
C91 C96 . 1.33(4)
C91 C92 . 1.35(4)
C91 P6 . 1.84(3)
C92 C93 . 1.34(5)
C92 H92 . 0.95
C93 C94 . 1.38(9)
C93 H93 . 0.95
C94 C95 . 1.51(8)
C94 H94 . 0.95
C95 C96 . 1.33(5)
C95 H95 . 0.95
C96 H96 . 0.95
P1 C13 2_565 1.86(4)

loop_
_geom_torsion_atom_site_label_1
_geom_torsion_atom_site_label_2
_geom_torsion_atom_site_label_3
_geom_torsion_atom_site_label_4
_geom_torsion_site_symmetry_1
_geom_torsion_site_symmetry_4
_geom_torsion
C6 C1 C2 C3 . . -5.(5)
P1 C1 C2 C3 . . 179.(3)
C1 C2 C3 C4 . . 4.(6)
C2 C3 C4 C5 . . -6.(5)
C3 C4 C5 C6 . . 9.(5)
C4 C5 C6 C1 . . -11.(4)
C2 C1 C6 C5 . . 8.(4)
P1 C1 C6 C5 . . -175.(2)
C12 C7 C8 C9 . . 1.(6)
P1 C7 C8 C9 . . 177.(3)
C7 C8 C9 C10 . . -40.(20)
C8 C9 C10 C11 . . 46.(19)
C9 C10 C11 C12 . . -28.(7)
C8 C7 C12 C11 . . -5.(6)
P1 C7 C12 C11 . . 180.(3)
C10 C11 C12 C7 . . 20.(7)
P1 C13 C14 C15 2_565 . -177.(3)
C13 C14 C15 C16 . . 65.(6)
C14 C15 C16 C17 . . -178.(3)
C15 C16 C17 C18 . . -54.(5)
C16 C17 C18 C19 . . -52.(5)
C17 C18 C19 C20 . . -175.(3)
C18 C19 C20 P2 . . -171.(2)
C26 C21 C22 C23 . . 4.(4)
P2 C21 C22 C23 . . -177.(2)
C21 C22 C23 C24 . . -4.(4)
C22 C23 C24 C25 . . 1.(5)
C23 C24 C25 C26 . . 3.(5)
C22 C21 C26 C25 . . 0.(4)
P2 C21 C26 C25 . . -179.(2)
C24 C25 C26 C21 . . -4.(4)
C32 C27 C28 C29 . . 0.(4)
P2 C27 C28 C29 . . 172.(2)
C27 C28 C29 C30 . . -2.(4)
C28 C29 C30 C31 . . 4.(4)
C29 C30 C31 C32 . . -5.(4)
C28 C27 C32 C31 . . 0.(4)
P2 C27 C32 C31 . . -172.(2)
C30 C31 C32 C27 . . 3.(4)
C38 C33 C34 C35 . . -3.(5)
P3 C33 C34 C35 . . 179.(3)
C33 C34 C35 C36 . . 4.(6)
C34 C35 C36 C37 . . -5.(6)
C35 C36 C37 C38 . . 6.(5)
C36 C37 C38 C33 . . -6.(4)
C34 C33 C38 C37 . . 4.(4)
P3 C33 C38 C37 . . -178.(3)
C44 C39 C40 C41 . . -2.(4)
P3 C39 C40 C41 . . 179.(2)
C39 C40 C41 C42 . . 2.(5)
C40 C41 C42 C43 . . -3.(5)
C41 C42 C43 C44 . . 5.(6)
C42 C43 C44 C39 . . -5.(5)
C40 C39 C44 C43 . . 3.(4)
P3 C39 C44 C43 . . -178.(2)
P3 C45 C46 C47 . . -177.(4)
C45 C46 C47 C48 . . -169.(3)
C46 C47 C48 C49 . . -78.(6)
C47 C48 C49 C50 . . -163.(4)
C48 C49 C50 C51 . . -176.(3)
C49 C50 C51 C52 . . -77.(3)
C50 C51 C52 P4 . . 176.4(19)
C58 C53 C54 C55 . . -11.(6)
P4 C53 C54 C55 . . 176.(4)
C53 C54 C55 C56 . . 16.(7)
C54 C55 C56 C57 . . -18.(6)
C55 C56 C57 C58 . . 16.(6)
C56 C57 C58 C53 . . -12.(7)
C54 C53 C58 C57 . . 9.(7)
P4 C53 C58 C57 . . -179.(4)
C64 C59 C60 C61 . . -1.(5)
P4 C59 C60 C61 . . -173.(3)
C59 C60 C61 C62 . . -3.(6)
C60 C61 C62 C63 . . 6.(6)
C61 C62 C63 C64 . . -4.(6)
C62 C63 C64 C59 . . -1.(6)
C60 C59 C64 C63 . . 3.(4)
P4 C59 C64 C63 . . 175.(3)
C70 C65 C66 C67 . . -25.(8)
P5 C65 C66 C67 . . 174.(5)
C65 C66 C67 C68 . . 20.(9)
C66 C67 C68 C69 . . -8.(7)
C67 C68 C69 C70 . . 5.(6)
C66 C65 C70 C69 . . 21.(5)
P5 C65 C70 C69 . . -180.(3)
C68 C69 C70 C65 . . -12.(5)
C76 C71 C72 C73 . . 7.(9)
P5 C71 C72 C73 . . 179.(6)
C71 C72 C73 C74 . . 5.(12)
C72 C73 C74 C75 . . -12.(10)
C73 C74 C75 C76 . . 8.(9)
C72 C71 C76 C75 . . -10.(8)
P5 C71 C76 C75 . . 178.(4)
C74 C75 C76 C71 . . 3.(10)
P5 C77 C78 C79 . . -172.(3)
C77 C78 C79 C80 . . 179.(3)
C78 C79 C80 C81 . . 71.(5)
C79 C80 C81 C82 . . -118.(4)
C80 C81 C82 C83 . . 87.(8)
C81 C82 C83 C84 . . -166.(5)
C82 C83 C84 P6 . . 143.(7)
C90 C85 C86 C87 . . -1.(5)
P6 C85 C86 C87 . . 179.(2)
C85 C86 C87 C88 . . -1.(5)
C86 C87 C88 C89 . . -2.(6)
C87 C88 C89 C90 . . 6.(7)
C88 C89 C90 C85 . . -8.(6)
C86 C85 C90 C89 . . 5.(5)
P6 C85 C90 C89 . . -175.(3)
C96 C91 C92 C93 . . -2.(6)
P6 C91 C92 C93 . . -178.(4)
C91 C92 C93 C94 . . -16.(11)
C92 C93 C94 C95 . . 30.(12)
C93 C94 C95 C96 . . -34.(12)
C94 C95 C96 C91 . . 20.(9)
C92 C91 C96 C95 . . -1.(6)
P6 C91 C96 C95 . . 175.(3)
C8 C7 P1 C1 . . -114.(3)
C12 C7 P1 C1 . . 60.(3)
C8 C7 P1 C13 . 2_565 135.(3)
C12 C7 P1 C13 . 2_565 -50.(3)
C8 C7 P1 Au2 . . 14.(3)
C12 C7 P1 Au2 . . -171.(3)
C2 C1 P1 C7 . . -89.(3)
C6 C1 P1 C7 . . 95.(3)
C2 C1 P1 C13 . 2_565 23.(3)
C6 C1 P1 C13 . 2_565 -154.(2)
C2 C1 P1 Au2 . . 146.(3)
C6 C1 P1 Au2 . . -30.(3)
C32 C27 P2 C21 . . -18.(3)
C28 C27 P2 C21 . . 171.(2)
C32 C27 P2 C20 . . 94.(3)
C28 C27 P2 C20 . . -78.(3)
C32 C27 P2 Au8 . . -147.(2)
C28 C27 P2 Au8 . . 42.(3)
C26 C21 P2 C27 . . -102.(2)
C22 C21 P2 C27 . . 79.(2)
C26 C21 P2 C20 . . 153.(2)
C22 C21 P2 C20 . . -26.(3)
C26 C21 P2 Au8 . . 25.(2)
C22 C21 P2 Au8 . . -154.2(18)
C19 C20 P2 C27 . . 74.(3)
C19 C20 P2 C21 . . -176.(2)
C19 C20 P2 Au8 . . -45.(3)
C44 C39 P3 C33 . . -56.(2)
C40 C39 P3 C33 . . 122.(2)
C44 C39 P3 C45 . . 50.(2)
C40 C39 P3 C45 . . -132.(2)
C44 C39 P3 Au3 . . 173.1(18)
C40 C39 P3 Au3 . . -8.(2)
C34 C33 P3 C39 . . 64.(3)
C38 C33 P3 C39 . . -113.(2)
C34 C33 P3 C45 . . -42.(3)
C38 C33 P3 C45 . . 140.(2)
C34 C33 P3 Au3 . . -169.(2)
C38 C33 P3 Au3 . . 13.(2)
C60 C59 P4 C52 . . -150.(2)
C64 C59 P4 C52 . . 38.(2)
C60 C59 P4 C53 . . 101.(2)
C64 C59 P4 C53 . . -71.(2)
C60 C59 P4 Au11 . . -28.(3)
C64 C59 P4 Au11 . . 159.8(19)
C51 C52 P4 C59 . . 67.(2)
C51 C52 P4 C53 . . 177.(2)
C51 C52 P4 Au11 . . -57.(2)
C58 C53 P4 C59 . . 20.(3)
C54 C53 P4 C59 . . -168.(3)
C58 C53 P4 C52 . . -90.(3)
C54 C53 P4 C52 . . 82.(3)
C58 C53 P4 Au11 . . 148.(3)
C54 C53 P4 Au11 . . -41.(3)
C70 C65 P5 C77 . . -133.(3)
C66 C65 P5 C77 . . 25.(5)
C70 C65 P5 C71 . . 115.(3)
C66 C65 P5 C71 . . -86.(5)
C70 C65 P5 Au5 . . -5.(3)
C66 C65 P5 Au5 . . 153.(4)
C78 C77 P5 C65 . . 77.(3)
C78 C77 P5 C71 . . -174.(2)
C78 C77 P5 Au5 . . -51.(2)
C76 C71 P5 C65 . . -143.(4)
C72 C71 P5 C65 . . 46.(4)
C76 C71 P5 C77 . . 105.(4)
C72 C71 P5 C77 . . -65.(4)
C76 C71 P5 Au5 . . -20.(4)
C72 C71 P5 Au5 . . 169.(4)
C86 C85 P6 C91 . . -87.(3)
C90 C85 P6 C91 . . 94.(3)
C86 C85 P6 C84 . . 21.(3)
C90 C85 P6 C84 . . -158.(2)
C86 C85 P6 Au4 . . 147.(2)
C90 C85 P6 Au4 . . -33.(3)
C96 C91 P6 C85 . . 45.(3)
C92 C91 P6 C85 . . -140.(3)
C96 C91 P6 C84 . . -66.(3)
C92 C91 P6 C84 . . 109.(3)
C96 C91 P6 Au4 . . 171.(3)
C92 C91 P6 Au4 . . -14.(4)
C83 C84 P6 C85 . . 179.(3)
C83 C84 P6 C91 . . -72.(3)
C83 C84 P6 Au4 . . 52.(3)
